data_7060923
loop_
_publ_author_name
'Koz\'a\<cek, Pavel'
'Dost\'al, Libor'
'Hejda, Martin'
'Mikysek, Tom\'a\<s'
'R\%u\<zi\<cka, Ale\<s'
'Erben, Milan'

_publ_section_title
;
 Synthesis and properties of 1,2,3-diazapnictol-5-yl substituted
 ferrocenes
;
_journal_issue 38
_journal_name_full 'New Journal of Chemistry'
_journal_page_first 18171
_journal_page_last 18182
_journal_paper_doi 10.1039/D1NJ02666F
_journal_volume 45
_journal_year 2021
_chemical_formula_sum 'C18 H16 Fe N4 O2 P2'
_chemical_formula_weight 438.14
_space_group_crystal_system orthorhombic
_space_group_IT_number 56
_space_group_name_Hall '-P 2ab 2ac'
_space_group_name_H-M_alt 'P c c n'
_atom_sites_solution_hydrogens geom
_audit_creation_method SHELXL-2014/7
_audit_update_record
;
2021-01-04 deposited with the CCDC.	2021-08-25 downloaded from the CCDC.
;
_cell_angle_alpha 90
_cell_angle_beta 90
_cell_angle_gamma 90
_cell_formula_units_Z 4
_cell_length_a 8.8683(7)
_cell_length_b 9.7413(7)
_cell_length_c 21.2822(12)
_cell_measurement_reflns_used 14825
_cell_measurement_temperature 150(2)
_cell_measurement_theta_max 27.5
_cell_measurement_theta_min 1
_cell_volume 1838.5(2)
_computing_cell_refinement 'APEX3 v2016.9-0 (Bruker AXS)'
_computing_data_collection 'Bruker Instrument Service vV6.2.3'
_computing_data_reduction 'SAINT V8.37A (Bruker AXS Inc., 2015)'
_computing_molecular_graphics 'SHELXL-2017/1 (Sheldrick, 2017)'
_computing_publication_material 'Bruker SHELXTL'
_computing_structure_refinement 'SHELXL-2017/1 (Sheldrick, 2017)'
_computing_structure_solution 'XT, VERSION 2014/5'
_diffrn_ambient_temperature 150(2)
_diffrn_detector_area_resol_mean 10.4167
_diffrn_measured_fraction_theta_full 0.999
_diffrn_measured_fraction_theta_max 0.998
_diffrn_measurement_device_type 'Bruker D8 - Venture'
_diffrn_measurement_method '\f and \w scans to fill the Ewald sphere'
_diffrn_radiation_type MoK\a
_diffrn_radiation_wavelength 0.71073
_diffrn_reflns_av_R_equivalents 0.0759
_diffrn_reflns_av_unetI/netI 0.0402
_diffrn_reflns_Laue_measured_fraction_full 0.999
_diffrn_reflns_Laue_measured_fraction_max 0.998
_diffrn_reflns_limit_h_max 11
_diffrn_reflns_limit_h_min -9
_diffrn_reflns_limit_k_max 12
_diffrn_reflns_limit_k_min -12
_diffrn_reflns_limit_l_max 27
_diffrn_reflns_limit_l_min -27
_diffrn_reflns_number 14825
_diffrn_reflns_point_group_measured_fraction_full 0.999
_diffrn_reflns_point_group_measured_fraction_max 0.998
_diffrn_reflns_theta_full 25.242
_diffrn_reflns_theta_max 27.528
_diffrn_reflns_theta_min 2.835
_diffrn_source 'sealed X-ray tube'
_exptl_absorpt_coefficient_mu 1.016
_exptl_absorpt_correction_T_max 0.7456
_exptl_absorpt_correction_T_min 0.5355
_exptl_absorpt_correction_type multi-scan
_exptl_absorpt_process_details
;
SADABS-2016/2 - Bruker AXS area detector
scaling and absorption correction
;
_exptl_crystal_colour orange
_exptl_crystal_density_diffrn 1.583
_exptl_crystal_description plate
_exptl_crystal_F_000 896
_exptl_crystal_recrystallization_method Sublimation
_exptl_crystal_size_max 0.455
_exptl_crystal_size_mid 0.206
_exptl_crystal_size_min 0.016
_refine_diff_density_max 0.396
_refine_diff_density_min -0.354
_refine_diff_density_rms 0.075
_refine_ls_extinction_method none
_refine_ls_goodness_of_fit_ref 1.084
_refine_ls_hydrogen_treatment constr
_refine_ls_matrix_type full
_refine_ls_number_parameters 124
_refine_ls_number_reflns 2118
_refine_ls_number_restraints 117
_refine_ls_restrained_S_all 1.064
_refine_ls_R_factor_all 0.0604
_refine_ls_R_factor_gt 0.0372
_refine_ls_shift/su_max 0.001
_refine_ls_shift/su_mean 0.000
_refine_ls_structure_factor_coef Fsqd
_refine_ls_weighting_details 'w=1/[\s^2^(Fo^2^)+(0.0321P)^2^+0.9871P] where P=(Fo^2^+2Fc^2^)/3'
_refine_ls_weighting_scheme calc
_refine_ls_wR_factor_gt 0.0737
_refine_ls_wR_factor_ref 0.0813
_reflns_Friedel_coverage 0.000
_reflns_number_gt 1621
_reflns_number_total 2118
_reflns_threshold_expression 'I > 2\s(I)'
_cod_data_source_file d1nj02666f2.cif
_cod_data_source_block me200504Fe1
_cod_depositor_comments 'Adding full bibliography for 7060916--7060926.cif.'
_cod_database_code 7060923
_shelx_shelxl_version_number 2014/7
_shelx_space_group_comment
;
The symmetry employed for this shelxl refinement is uniquely defined
by the following loop, which should always be used as a source of
symmetry information in preference to the above space-group names.
They are only intended as comments.
;
_exptl_absorpt_special_details
;
The ratio of minimum to maximum
apparent transmission was 0.718
;

loop_
_space_group_symop_operation_xyz
'x, y, z'
'-x+1/2, -y+1/2, z'
'-x, y+1/2, -z+1/2'
'x+1/2, -y, -z+1/2'
'-x, -y, -z'
'x-1/2, y-1/2, -z'
'x, -y-1/2, z-1/2'
'-x-1/2, y, z-1/2'

loop_
_atom_site_label
_atom_site_type_symbol
_atom_site_fract_x
_atom_site_fract_y
_atom_site_fract_z
_atom_site_U_iso_or_equiv
_atom_site_adp_type
_atom_site_occupancy
_atom_site_site_symmetry_order
_atom_site_calc_flag
_atom_site_refinement_flags_posn
_atom_site_refinement_flags_adp
_atom_site_refinement_flags_occupancy
_atom_site_disorder_assembly
_atom_site_disorder_group
Fe1 Fe 0.7500 0.7500 0.81702(2) 0.01312(12) Uani 1 2 d S TU P . .
P1 P 0.47834(8) 0.77436(6) 0.59766(3) 0.02562(17) Uani 1 1 d . U . . .
O1 O 0.6136(2) 0.62284(19) 0.49117(8) 0.0356(5) Uani 1 1 d . U . . .
N1 N 0.6379(2) 0.58090(19) 0.65337(8) 0.0171(4) Uani 1 1 d . U . . .
C1 C 0.6136(3) 0.6279(2) 0.76375(10) 0.0154(5) Uani 1 1 d . U . . .
N2 N 0.5937(2) 0.63343(18) 0.59664(8) 0.0182(4) Uani 1 1 d . U . . .
C2 C 0.5344(3) 0.6777(2) 0.81778(10) 0.0206(5) Uani 1 1 d . U . . .
H2 H 0.4405 0.7345 0.8175 0.025 Uiso 1 1 calc R U . . .
C3 C 0.6136(3) 0.6315(2) 0.87207(11) 0.0243(5) Uani 1 1 d . U . . .
H3 H 0.5853 0.6512 0.9166 0.029 Uiso 1 1 calc R U . . .
C4 C 0.7399(3) 0.5548(2) 0.85228(10) 0.0231(5) Uani 1 1 d . U . . .
H4 H 0.8164 0.5113 0.8805 0.028 Uiso 1 1 calc R U . . .
C5 C 0.7414(3) 0.5518(2) 0.78531(10) 0.0187(5) Uani 1 1 d . U . . .
H5 H 0.8183 0.5053 0.7583 0.022 Uiso 1 1 calc R U . . .
C6 C 0.5772(3) 0.6582(2) 0.69784(9) 0.0155(5) Uani 1 1 d . U . . .
C8 C 0.6451(3) 0.5703(3) 0.54070(11) 0.0249(6) Uani 1 1 d . U . . .
C7 C 0.4859(3) 0.7676(2) 0.67690(11) 0.0243(5) Uani 1 1 d . U . . .
H7 H 0.4350 0.8297 0.7040 0.029 Uiso 1 1 calc R U . . .
C9 C 0.7334(3) 0.4405(3) 0.54832(12) 0.0376(7) Uani 1 1 d . U . . .
H9A H 0.6677 0.3686 0.5653 0.056 Uiso 1 1 calc R U . . .
H9B H 0.8175 0.4564 0.5773 0.056 Uiso 1 1 calc R U . . .
H9C H 0.7727 0.4115 0.5074 0.056 Uiso 1 1 calc R U . . .

loop_
_atom_site_aniso_label
_atom_site_aniso_U_11
_atom_site_aniso_U_22
_atom_site_aniso_U_33
_atom_site_aniso_U_23
_atom_site_aniso_U_13
_atom_site_aniso_U_12
Fe1 0.0158(2) 0.0120(2) 0.0116(2) 0.000 0.000 -0.00298(18)
P1 0.0326(4) 0.0204(3) 0.0239(3) 0.0024(2) -0.0097(3) 0.0046(3)
O1 0.0435(13) 0.0465(11) 0.0169(8) 0.0028(8) 0.0007(8) -0.0056(10)
N1 0.0181(11) 0.0183(10) 0.0148(9) -0.0011(7) -0.0020(7) 0.0010(8)
C1 0.0160(12) 0.0138(10) 0.0163(10) -0.0025(8) -0.0004(9) -0.0038(9)
N2 0.0188(11) 0.0220(10) 0.0137(9) -0.0001(7) -0.0025(8) -0.0003(8)
C2 0.0178(12) 0.0232(11) 0.0207(11) -0.0045(9) 0.0036(10) -0.0073(9)
C3 0.0303(15) 0.0251(13) 0.0176(11) 0.0013(9) 0.0048(10) -0.0150(11)
C4 0.0346(15) 0.0143(11) 0.0203(11) 0.0043(8) -0.0055(11) -0.0077(11)
C5 0.0255(13) 0.0115(10) 0.0189(10) -0.0002(8) -0.0036(10) -0.0012(10)
C6 0.0146(12) 0.0147(10) 0.0172(10) -0.0010(8) -0.0031(9) -0.0021(8)
C8 0.0213(14) 0.0331(13) 0.0203(11) -0.0052(10) 0.0011(10) -0.0065(11)
C7 0.0259(13) 0.0216(11) 0.0254(11) -0.0054(9) -0.0059(10) 0.0053(10)
C9 0.0362(18) 0.0495(17) 0.0270(12) -0.0164(12) -0.0028(12) 0.0145(14)

loop_
_atom_type_symbol
_atom_type_description
_atom_type_scat_dispersion_real
_atom_type_scat_dispersion_imag
_atom_type_scat_source
C C 0.0033 0.0016 'International Tables Vol C Tables 4.2.6.8 and 6.1.1.4'
H H 0.0000 0.0000 'International Tables Vol C Tables 4.2.6.8 and 6.1.1.4'
Fe Fe 0.3463 0.8444 'International Tables Vol C Tables 4.2.6.8 and 6.1.1.4'
N N 0.0061 0.0033 'International Tables Vol C Tables 4.2.6.8 and 6.1.1.4'
O O 0.0106 0.0060 'International Tables Vol C Tables 4.2.6.8 and 6.1.1.4'
P P 0.1023 0.0942 'International Tables Vol C Tables 4.2.6.8 and 6.1.1.4'

loop_
_geom_angle_atom_site_label_1
_geom_angle_atom_site_label_2
_geom_angle_atom_site_label_3
_geom_angle
_geom_angle_site_symmetry_1
_geom_angle_site_symmetry_3
_geom_angle_publ_flag
C2 Fe1 C2 179.09(12) . 2_665 ?
C2 Fe1 C1 139.65(9) . 2_665 ?
C2 Fe1 C1 41.12(9) 2_665 2_665 ?
C2 Fe1 C1 41.12(9) . . ?
C2 Fe1 C1 139.65(9) 2_665 . ?
C1 Fe1 C1 112.49(12) 2_665 . ?
C2 Fe1 C3 40.90(10) . . ?
C2 Fe1 C3 138.31(10) 2_665 . ?
C1 Fe1 C3 178.55(9) 2_665 . ?
C1 Fe1 C3 68.78(9) . . ?
C2 Fe1 C3 138.31(10) . 2_665 ?
C2 Fe1 C3 40.90(10) 2_665 2_665 ?
C1 Fe1 C3 68.78(9) 2_665 2_665 ?
C1 Fe1 C3 178.55(9) . 2_665 ?
C3 Fe1 C3 109.96(13) . 2_665 ?
C2 Fe1 C4 68.58(11) . . ?
C2 Fe1 C4 111.06(10) 2_665 . ?
C1 Fe1 C4 140.49(10) 2_665 . ?
C1 Fe1 C4 68.66(9) . . ?
C3 Fe1 C4 40.37(10) . . ?
C3 Fe1 C4 109.94(10) 2_665 . ?
C2 Fe1 C4 111.06(11) . 2_665 ?
C2 Fe1 C4 68.58(11) 2_665 2_665 ?
C1 Fe1 C4 68.66(9) 2_665 2_665 ?
C1 Fe1 C4 140.49(10) . 2_665 ?
C3 Fe1 C4 109.94(10) . 2_665 ?
C3 Fe1 C4 40.37(10) 2_665 2_665 ?
C4 Fe1 C4 136.97(12) . 2_665 ?
C2 Fe1 C5 69.01(10) . . ?
C2 Fe1 C5 111.31(10) 2_665 . ?
C1 Fe1 C5 112.88(9) 2_665 . ?
C1 Fe1 C5 40.97(9) . . ?
C3 Fe1 C5 68.52(9) . . ?
C3 Fe1 C5 138.12(10) 2_665 . ?
C4 Fe1 C5 40.77(8) . . ?
C4 Fe1 C5 177.69(9) 2_665 . ?
C2 Fe1 C5 111.31(10) . 2_665 ?
C2 Fe1 C5 69.01(10) 2_665 2_665 ?
C1 Fe1 C5 40.96(9) 2_665 2_665 ?
C1 Fe1 C5 112.88(9) . 2_665 ?
C3 Fe1 C5 138.12(10) . 2_665 ?
C3 Fe1 C5 68.52(9) 2_665 2_665 ?
C4 Fe1 C5 177.70(9) . 2_665 ?
C4 Fe1 C5 40.77(8) 2_665 2_665 ?
C5 Fe1 C5 141.50(12) . 2_665 ?
C7 P1 N2 87.56(10) . . ?
C6 N1 N2 107.54(18) . . ?
C5 C1 C2 107.87(19) . . ?
C5 C1 C6 125.77(19) . . ?
C2 C1 C6 126.2(2) . . ?
C5 C1 Fe1 69.77(12) . . ?
C2 C1 Fe1 69.34(12) . . ?
C6 C1 Fe1 122.95(15) . . ?
N1 N2 C8 119.15(19) . . ?
N1 N2 P1 117.38(14) . . ?
C8 N2 P1 123.46(16) . . ?
C3 C2 C1 107.6(2) . . ?
C3 C2 Fe1 69.71(14) . . ?
C1 C2 Fe1 69.54(13) . . ?
C3 C2 H2 126.2 . . ?
C1 C2 H2 126.2 . . ?
Fe1 C2 H2 126.2 . . ?
C4 C3 C2 108.5(2) . . ?
C4 C3 Fe1 69.98(13) . . ?
C2 C3 Fe1 69.40(13) . . ?
C4 C3 H3 125.8 . . ?
C2 C3 H3 125.8 . . ?
Fe1 C3 H3 125.8 . . ?
C3 C4 C5 108.5(2) . . ?
C3 C4 Fe1 69.65(13) . . ?
C5 C4 Fe1 69.65(12) . . ?
C3 C4 H4 125.7 . . ?
C5 C4 H4 125.7 . . ?
Fe1 C4 H4 125.7 . . ?
C4 C5 C1 107.6(2) . . ?
C4 C5 Fe1 69.58(13) . . ?
C1 C5 Fe1 69.26(12) . . ?
C4 C5 H5 126.2 . . ?
C1 C5 H5 126.2 . . ?
Fe1 C5 H5 126.2 . . ?
N1 C6 C7 115.93(19) . . ?
N1 C6 C1 118.62(19) . . ?
C7 C6 C1 125.40(19) . . ?
O1 C8 N2 118.5(2) . . ?
O1 C8 C9 125.1(2) . . ?
N2 C8 C9 116.4(2) . . ?
C6 C7 P1 111.58(17) . . ?
C6 C7 H7 124.2 . . ?
P1 C7 H7 124.2 . . ?
C8 C9 H9A 109.5 . . ?
C8 C9 H9B 109.5 . . ?
H9A C9 H9B 109.5 . . ?
C8 C9 H9C 109.5 . . ?
H9A C9 H9C 109.5 . . ?
H9B C9 H9C 109.5 . . ?

loop_
_geom_bond_atom_site_label_1
_geom_bond_atom_site_label_2
_geom_bond_distance
_geom_bond_site_symmetry_2
_geom_bond_publ_flag
Fe1 C2 2.038(2) . ?
Fe1 C2 2.038(2) 2_665 ?
Fe1 C1 2.040(2) 2_665 ?
Fe1 C1 2.040(2) . ?
Fe1 C3 2.042(2) . ?
Fe1 C3 2.042(2) 2_665 ?
Fe1 C4 2.046(2) . ?
Fe1 C4 2.046(2) 2_665 ?
Fe1 C5 2.047(2) . ?
Fe1 C5 2.047(2) 2_665 ?
P1 C7 1.689(2) . ?
P1 N2 1.712(2) . ?
O1 C8 1.204(3) . ?
N1 C6 1.324(3) . ?
N1 N2 1.369(2) . ?
C1 C5 1.430(3) . ?
C1 C2 1.432(3) . ?
C1 C6 1.469(3) . ?
N2 C8 1.415(3) . ?
C2 C3 1.425(3) . ?
C2 H2 1.0000 . ?
C3 C4 1.410(4) . ?
C3 H3 1.0000 . ?
C4 C5 1.426(3) . ?
C4 H4 1.0000 . ?
C5 H5 1.0000 . ?
C6 C7 1.410(3) . ?
C8 C9 1.496(4) . ?
C7 H7 0.9500 . ?
C9 H9A 0.9800 . ?
C9 H9B 0.9800 . ?
C9 H9C 0.9800 . ?
